data_4034169
loop_
_publ_author_name
'Mandal, Debdeep'
'Dolai, Ramapada'
'Kumar, Ravi'
'Suhr, Simon'
'Chrysochos, Nicolas'
'Kalita, Pankaj'
'Narayanan, Ramakirushnan Suriya'
'Rajaraman, Gopalan'
'Schulzke, Carola'
'Sarkar, Biprajit'
'Chandrasekhar, Vadapalli'
'Jana, Anukul'

_publ_section_title
;
 Influence of <i>N</i>-Substitution on the Formation and Oxidation of
 NHC-CAAC-Derived Triazaalkenes.
;
_journal_issue 14
_journal_name_full 'The Journal of organic chemistry'
_journal_page_first 8899
_journal_page_last 8909
_journal_paper_doi 10.1021/acs.joc.9b00774
_journal_volume 84
_journal_year 2019
_chemical_formula_sum 'C20 H37 N3'
_chemical_formula_weight 319.52
_space_group_crystal_system monoclinic
_space_group_IT_number 14
_space_group_name_Hall '-P 2yn'
_space_group_name_H-M_alt 'P 1 21/n 1'
_atom_sites_solution_hydrogens geom
_audit_creation_method SHELXL-2013
_cell_angle_alpha 90
_cell_angle_beta 95.89(3)
_cell_angle_gamma 90
_cell_formula_units_Z 4
_cell_length_a 11.416(2)
_cell_length_b 14.042(3)
_cell_length_c 12.413(3)
_cell_measurement_reflns_used 16567
_cell_measurement_temperature 170(2)
_cell_measurement_theta_max 52.8
_cell_measurement_theta_min 6.6
_cell_volume 1979.3(7)
_computing_cell_refinement 'X-Area by STOE & Cie GmbH 2010'
_computing_data_collection 'X-Area by STOE & Cie GmbH 2010'
_computing_data_reduction 'X-Area by STOE & Cie GmbH 2010'
_computing_molecular_graphics 'XP Version 5.1 by Bruker AXS 1998'
_computing_publication_material 'CIFTAB (Sheldrick, 2013)'
_computing_structure_refinement 'SHELXL-2013 (Sheldrick, 2013)'
_computing_structure_solution 'SHELXT-2014 (Sheldrick, 2013)'
_diffrn_ambient_temperature 170(2)
_diffrn_detector_area_resol_mean 6.67
_diffrn_measured_fraction_theta_full 0.812
_diffrn_measured_fraction_theta_max 0.998
_diffrn_measurement_device_type 'STOE IPDS2T'
_diffrn_measurement_method \w
_diffrn_radiation_type MoK\a
_diffrn_radiation_wavelength 0.71073
_diffrn_reflns_av_R_equivalents 0.1067
_diffrn_reflns_av_unetI/netI 0.0956
_diffrn_reflns_Laue_measured_fraction_full 0.812
_diffrn_reflns_Laue_measured_fraction_max 0.998
_diffrn_reflns_limit_h_max 12
_diffrn_reflns_limit_h_min -11
_diffrn_reflns_limit_k_max 15
_diffrn_reflns_limit_k_min -15
_diffrn_reflns_limit_l_max 13
_diffrn_reflns_limit_l_min -13
_diffrn_reflns_number 11566
_diffrn_reflns_point_group_measured_fraction_full 0.812
_diffrn_reflns_point_group_measured_fraction_max 0.998
_diffrn_reflns_theta_full 25.000
_diffrn_reflns_theta_max 23.257
_diffrn_reflns_theta_min 3.300
_diffrn_source 'fine-focus sealed tube'
_exptl_absorpt_coefficient_mu 0.063
_exptl_absorpt_correction_type none
_exptl_crystal_colour colourles
_exptl_crystal_density_diffrn 1.072
_exptl_crystal_description prism
_exptl_crystal_F_000 712
_exptl_crystal_size_max 0.117
_exptl_crystal_size_mid 0.099
_exptl_crystal_size_min 0.077
_refine_diff_density_max 0.441
_refine_diff_density_min -0.190
_refine_diff_density_rms 0.041
_refine_ls_extinction_method none
_refine_ls_goodness_of_fit_ref 0.912
_refine_ls_hydrogen_treatment constr
_refine_ls_matrix_type full
_refine_ls_number_parameters 219
_refine_ls_number_reflns 2839
_refine_ls_number_restraints 0
_refine_ls_restrained_S_all 0.912
_refine_ls_R_factor_all 0.1269
_refine_ls_R_factor_gt 0.0576
_refine_ls_shift/su_max 0.000
_refine_ls_shift/su_mean 0.000
_refine_ls_structure_factor_coef Fsqd
_refine_ls_weighting_details 'w=1/[\s^2^(Fo^2^)+(0.0803P)^2^] where P=(Fo^2^+2Fc^2^)/3'
_refine_ls_weighting_scheme calc
_refine_ls_wR_factor_gt 0.1303
_refine_ls_wR_factor_ref 0.1566
_reflns_Friedel_coverage 0.000
_reflns_number_gt 1483
_reflns_number_total 2839
_reflns_threshold_expression 'I > 2\s(I)'
_cod_data_source_file jo9b00774_si_002.cif
_cod_data_source_block DM411
_cod_original_cell_volume 1979.4(7)
_cod_original_sg_symbol_H-M 'P 21/n'
_cod_database_code 4034169
_shelx_space_group_comment
;
The symmetry employed for this shelxl refinement is uniquely defined
by the following loop, which should always be used as a source of
symmetry information in preference to the above space-group names.
They are only intended as comments.
;
_shelx_estimated_absorpt_t_min 0.993
_shelx_estimated_absorpt_t_max 0.995
_shelxl_version_number 2013-3

loop_
_space_group_symop_operation_xyz
'x, y, z'
'-x+1/2, y+1/2, -z+1/2'
'-x, -y, -z'
'x-1/2, -y-1/2, z-1/2'

loop_
_atom_site_label
_atom_site_type_symbol
_atom_site_fract_x
_atom_site_fract_y
_atom_site_fract_z
_atom_site_U_iso_or_equiv
_atom_site_adp_type
_atom_site_occupancy
_atom_site_site_symmetry_order
_atom_site_calc_flag
_atom_site_refinement_flags_posn
_atom_site_refinement_flags_adp
N1 N 0.2377(2) 0.34126(17) 0.5955(2) 0.0340(7) Uani 1 1 d . .
N2 N 0.3011(2) 0.19315(19) 0.6224(2) 0.0387(7) Uani 1 1 d . .
N3 N 0.5429(2) 0.2585(2) 0.5735(2) 0.0416(8) Uani 1 1 d . .
C1 C 0.2008(4) 0.4780(3) 0.4705(3) 0.0553(11) Uani 1 1 d . .
H1A H 0.2483 0.4455 0.4204 0.083 Uiso 1 1 calc R U
H1B H 0.2111 0.5470 0.4646 0.083 Uiso 1 1 calc R U
H1C H 0.1176 0.4618 0.4524 0.083 Uiso 1 1 calc R U
C2 C 0.1715(3) 0.4963(3) 0.6683(4) 0.0544(11) Uani 1 1 d . .
H2A H 0.0868 0.4894 0.6472 0.082 Uiso 1 1 calc R U
H2B H 0.1922 0.5640 0.6714 0.082 Uiso 1 1 calc R U
H2C H 0.1915 0.4674 0.7396 0.082 Uiso 1 1 calc R U
C3 C 0.2397(3) 0.4466(2) 0.5852(3) 0.0393(9) Uani 1 1 d . .
H3 H 0.3238 0.4666 0.6010 0.047 Uiso 1 1 calc R U
C4 C 0.1386(3) 0.2835(2) 0.5911(3) 0.0361(8) Uani 1 1 d . .
C5 C 0.0140(3) 0.3171(3) 0.5734(3) 0.0496(10) Uani 1 1 d . .
H5A H -0.0390 0.2621 0.5668 0.074 Uiso 1 1 calc R U
H5B H 0.0030 0.3551 0.5069 0.074 Uiso 1 1 calc R U
H5C H -0.0038 0.3563 0.6350 0.074 Uiso 1 1 calc R U
C6 C 0.1805(3) 0.1934(2) 0.6071(3) 0.0363(8) Uani 1 1 d . .
C7 C 0.1127(3) 0.1023(2) 0.6103(3) 0.0494(10) Uani 1 1 d . .
H7A H 0.1222 0.0764 0.6840 0.074 Uiso 1 1 calc R U
H7B H 0.1423 0.0563 0.5603 0.074 Uiso 1 1 calc R U
H7C H 0.0290 0.1146 0.5887 0.074 Uiso 1 1 calc R U
C8 C 0.3342(3) 0.2829(2) 0.6148(3) 0.0347(8) Uani 1 1 d . .
C9 C 0.4599(3) 0.3164(2) 0.6275(3) 0.0370(9) Uani 1 1 d . .
H9 H 0.4621 0.3828 0.5989 0.044 Uiso 1 1 calc R U
C10 C 0.6001(3) 0.1845(2) 0.6465(3) 0.0393(9) Uani 1 1 d . .
C11 C 0.5609(3) 0.2142(2) 0.7570(3) 0.0395(9) Uani 1 1 d . .
H11A H 0.4979 0.1713 0.7773 0.047 Uiso 1 1 calc R U
H11B H 0.6282 0.2105 0.8139 0.047 Uiso 1 1 calc R U
C12 C 0.5153(3) 0.3165(2) 0.7460(3) 0.0376(9) Uani 1 1 d . .
C13 C 0.5300(3) 0.2551(3) 0.4535(3) 0.0453(10) Uani 1 1 d . .
C14 C 0.4256(4) 0.1962(3) 0.4043(3) 0.0690(13) Uani 1 1 d . .
H14A H 0.4360 0.1297 0.4272 0.103 Uiso 1 1 calc R U
H14B H 0.4209 0.1999 0.3251 0.103 Uiso 1 1 calc R U
H14C H 0.3528 0.2213 0.4289 0.103 Uiso 1 1 calc R U
C15 C 0.5077(4) 0.3566(3) 0.4098(4) 0.0733(13) Uani 1 1 d . .
H15A H 0.4296 0.3779 0.4259 0.110 Uiso 1 1 calc R U
H15B H 0.5112 0.3569 0.3312 0.110 Uiso 1 1 calc R U
H15C H 0.5679 0.3996 0.4443 0.110 Uiso 1 1 calc R U
C16 C 0.6409(4) 0.2209(4) 0.4109(4) 0.0876(17) Uani 1 1 d . .
H16A H 0.7078 0.2584 0.4433 0.131 Uiso 1 1 calc R U
H16B H 0.6339 0.2284 0.3320 0.131 Uiso 1 1 calc R U
H16C H 0.6534 0.1536 0.4295 0.131 Uiso 1 1 calc R U
C17 C 0.5607(3) 0.0818(2) 0.6233(3) 0.0536(11) Uani 1 1 d . .
H17A H 0.4746 0.0784 0.6172 0.080 Uiso 1 1 calc R U
H17B H 0.5935 0.0406 0.6827 0.080 Uiso 1 1 calc R U
H17C H 0.5889 0.0605 0.5554 0.080 Uiso 1 1 calc R U
C18 C 0.7351(3) 0.1878(3) 0.6525(3) 0.0530(11) Uani 1 1 d . .
H18A H 0.7606 0.1632 0.5848 0.079 Uiso 1 1 calc R U
H18B H 0.7688 0.1485 0.7132 0.079 Uiso 1 1 calc R U
H18C H 0.7620 0.2537 0.6633 0.079 Uiso 1 1 calc R U
C19 C 0.4270(3) 0.3377(3) 0.8267(3) 0.0472(10) Uani 1 1 d . .
H19A H 0.3652 0.2890 0.8207 0.071 Uiso 1 1 calc R U
H19B H 0.3917 0.4005 0.8112 0.071 Uiso 1 1 calc R U
H19C H 0.4673 0.3373 0.9003 0.071 Uiso 1 1 calc R U
C20 C 0.6148(3) 0.3904(2) 0.7591(3) 0.0499(10) Uani 1 1 d . .
H20A H 0.6583 0.3838 0.8310 0.075 Uiso 1 1 calc R U
H20B H 0.5811 0.4546 0.7514 0.075 Uiso 1 1 calc R U
H20C H 0.6684 0.3801 0.7035 0.075 Uiso 1 1 calc R U

loop_
_atom_site_aniso_label
_atom_site_aniso_U_11
_atom_site_aniso_U_22
_atom_site_aniso_U_33
_atom_site_aniso_U_23
_atom_site_aniso_U_13
_atom_site_aniso_U_12
N1 0.0314(16) 0.0269(14) 0.0433(18) 0.0030(13) 0.0020(13) 0.0013(13)
N2 0.0333(19) 0.0290(17) 0.0531(19) 0.0073(14) 0.0006(14) -0.0025(13)
N3 0.0336(17) 0.0485(18) 0.0430(19) 0.0029(15) 0.0057(14) 0.0036(14)
C1 0.062(3) 0.042(2) 0.061(3) 0.0106(19) 0.002(2) 0.0037(19)
C2 0.052(3) 0.039(2) 0.070(3) -0.013(2) -0.001(2) 0.0096(18)
C3 0.039(2) 0.0278(18) 0.050(2) -0.0012(16) -0.0006(17) -0.0005(15)
C4 0.030(2) 0.036(2) 0.042(2) 0.0006(15) 0.0031(16) -0.0048(16)
C5 0.036(2) 0.052(2) 0.061(3) 0.002(2) 0.0047(19) -0.0001(17)
C6 0.035(2) 0.034(2) 0.039(2) 0.0030(16) 0.0010(16) -0.0077(16)
C7 0.047(2) 0.037(2) 0.063(3) 0.0086(18) 0.000(2) -0.0105(17)
C8 0.033(2) 0.030(2) 0.040(2) 0.0033(15) 0.0011(16) 0.0022(16)
C9 0.032(2) 0.0295(18) 0.049(2) 0.0045(16) 0.0033(17) -0.0019(15)
C10 0.035(2) 0.0355(19) 0.046(2) -0.0013(17) -0.0002(16) 0.0019(16)
C11 0.038(2) 0.0309(19) 0.048(2) 0.0044(16) -0.0002(17) 0.0037(15)
C12 0.036(2) 0.0322(19) 0.044(2) -0.0003(16) 0.0009(17) -0.0024(15)
C13 0.050(2) 0.048(2) 0.039(2) -0.0015(18) 0.0095(18) -0.0085(18)
C14 0.069(3) 0.089(3) 0.047(3) -0.012(2) -0.003(2) -0.004(3)
C15 0.086(3) 0.074(3) 0.061(3) 0.015(2) 0.010(3) -0.006(3)
C16 0.071(3) 0.140(5) 0.053(3) -0.004(3) 0.017(2) 0.021(3)
C17 0.055(3) 0.039(2) 0.067(3) -0.0087(19) 0.006(2) 0.0049(17)
C18 0.038(2) 0.056(2) 0.063(3) -0.001(2) -0.0010(19) 0.0058(18)
C19 0.045(2) 0.044(2) 0.052(3) 0.0001(18) 0.0017(19) 0.0034(17)
C20 0.045(2) 0.041(2) 0.062(3) -0.0015(19) -0.002(2) -0.0063(18)

loop_
_atom_type_symbol
_atom_type_description
_atom_type_scat_dispersion_real
_atom_type_scat_dispersion_imag
_atom_type_scat_source
C C 0.0033 0.0016 'International Tables Vol C Tables 4.2.6.8 and 6.1.1.4'
H H 0.0000 0.0000 'International Tables Vol C Tables 4.2.6.8 and 6.1.1.4'
N N 0.0061 0.0033 'International Tables Vol C Tables 4.2.6.8 and 6.1.1.4'

loop_
_geom_angle_atom_site_label_1
_geom_angle_atom_site_label_2
_geom_angle_atom_site_label_3
_geom_angle
C8 N1 C4 107.1(2)
C8 N1 C3 126.2(3)
C4 N1 C3 126.7(3)
C8 N2 C6 106.1(3)
C9 N3 C13 118.5(3)
C9 N3 C10 112.0(3)
C13 N3 C10 125.6(3)
C3 C1 H1A 109.5
C3 C1 H1B 109.5
H1A C1 H1B 109.5
C3 C1 H1C 109.5
H1A C1 H1C 109.5
H1B C1 H1C 109.5
C3 C2 H2A 109.5
C3 C2 H2B 109.5
H2A C2 H2B 109.5
C3 C2 H2C 109.5
H2A C2 H2C 109.5
H2B C2 H2C 109.5
N1 C3 C1 111.4(3)
N1 C3 C2 112.6(3)
C1 C3 C2 112.4(3)
N1 C3 H3 106.6
C1 C3 H3 106.6
C2 C3 H3 106.6
C6 C4 N1 105.3(3)
C6 C4 C5 129.1(3)
N1 C4 C5 125.5(3)
C4 C5 H5A 109.5
C4 C5 H5B 109.5
H5A C5 H5B 109.5
C4 C5 H5C 109.5
H5A C5 H5C 109.5
H5B C5 H5C 109.5
C4 C6 N2 110.9(3)
C4 C6 C7 128.6(3)
N2 C6 C7 120.6(3)
C6 C7 H7A 109.5
C6 C7 H7B 109.5
H7A C7 H7B 109.5
C6 C7 H7C 109.5
H7A C7 H7C 109.5
H7B C7 H7C 109.5
N2 C8 N1 110.6(3)
N2 C8 C9 124.6(3)
N1 C8 C9 124.8(3)
N3 C9 C8 115.8(3)
N3 C9 C12 102.5(3)
C8 C9 C12 113.2(3)
N3 C9 H9 108.3
C8 C9 H9 108.3
C12 C9 H9 108.3
N3 C10 C17 116.3(3)
N3 C10 C18 112.6(3)
C17 C10 C18 108.1(3)
N3 C10 C11 101.7(3)
C17 C10 C11 108.4(3)
C18 C10 C11 109.3(3)
C12 C11 C10 107.5(3)
C12 C11 H11A 110.2
C10 C11 H11A 110.2
C12 C11 H11B 110.2
C10 C11 H11B 110.2
H11A C11 H11B 108.5
C19 C12 C11 111.5(3)
C19 C12 C20 109.3(3)
C11 C12 C20 112.6(3)
C19 C12 C9 113.2(3)
C11 C12 C9 100.8(3)
C20 C12 C9 109.3(3)
N3 C13 C16 111.4(3)
N3 C13 C14 114.4(3)
C16 C13 C14 109.8(4)
N3 C13 C15 108.7(3)
C16 C13 C15 106.7(4)
C14 C13 C15 105.4(4)
C13 C14 H14A 109.5
C13 C14 H14B 109.5
H14A C14 H14B 109.5
C13 C14 H14C 109.5
H14A C14 H14C 109.5
H14B C14 H14C 109.5
C13 C15 H15A 109.5
C13 C15 H15B 109.5
H15A C15 H15B 109.5
C13 C15 H15C 109.5
H15A C15 H15C 109.5
H15B C15 H15C 109.5
C13 C16 H16A 109.5
C13 C16 H16B 109.5
H16A C16 H16B 109.5
C13 C16 H16C 109.5
H16A C16 H16C 109.5
H16B C16 H16C 109.5
C10 C17 H17A 109.5
C10 C17 H17B 109.5
H17A C17 H17B 109.5
C10 C17 H17C 109.5
H17A C17 H17C 109.5
H17B C17 H17C 109.5
C10 C18 H18A 109.5
C10 C18 H18B 109.5
H18A C18 H18B 109.5
C10 C18 H18C 109.5
H18A C18 H18C 109.5
H18B C18 H18C 109.5
C12 C19 H19A 109.5
C12 C19 H19B 109.5
H19A C19 H19B 109.5
C12 C19 H19C 109.5
H19A C19 H19C 109.5
H19B C19 H19C 109.5
C12 C20 H20A 109.5
C12 C20 H20B 109.5
H20A C20 H20B 109.5
C12 C20 H20C 109.5
H20A C20 H20C 109.5
H20B C20 H20C 109.5

loop_
_geom_bond_atom_site_label_1
_geom_bond_atom_site_label_2
_geom_bond_distance
N1 C8 1.374(4)
N1 C4 1.389(4)
N1 C3 1.485(4)
N2 C8 1.321(4)
N2 C6 1.371(4)
N3 C9 1.461(4)
N3 C13 1.483(5)
N3 C10 1.485(4)
C1 C3 1.513(5)
C1 H1A 0.9800
C1 H1B 0.9800
C1 H1C 0.9800
C2 C3 1.524(5)
C2 H2A 0.9800
C2 H2B 0.9800
C2 H2C 0.9800
C3 H3 1.0000
C4 C6 1.360(5)
C4 C5 1.493(5)
C5 H5A 0.9800
C5 H5B 0.9800
C5 H5C 0.9800
C6 C7 1.498(5)
C7 H7A 0.9800
C7 H7B 0.9800
C7 H7C 0.9800
C8 C9 1.503(5)
C9 C12 1.540(5)
C9 H9 1.0000
C10 C17 1.529(5)
C10 C18 1.536(5)
C10 C11 1.544(5)
C11 C12 1.529(4)
C11 H11A 0.9900
C11 H11B 0.9900
C12 C19 1.522(5)
C12 C20 1.534(5)
C13 C16 1.500(6)
C13 C14 1.526(5)
C13 C15 1.537(5)
C14 H14A 0.9800
C14 H14B 0.9800
C14 H14C 0.9800
C15 H15A 0.9800
C15 H15B 0.9800
C15 H15C 0.9800
C16 H16A 0.9800
C16 H16B 0.9800
C16 H16C 0.9800
C17 H17A 0.9800
C17 H17B 0.9800
C17 H17C 0.9800
C18 H18A 0.9800
C18 H18B 0.9800
C18 H18C 0.9800
C19 H19A 0.9800
C19 H19B 0.9800
C19 H19C 0.9800
C20 H20A 0.9800
C20 H20B 0.9800
C20 H20C 0.9800
